data_2011009
loop_
_publ_author_name
'Chiaroni, Ang\`ele'
'Riche, Claude'
'Khuong-Huu, Qui'
'Nguyen-Ngoc, Hanh'
'Nguyen-Viet, Kinh'
'Khuong-Huu, Fran\,coise'

_publ_section_title
;
 New limonoids from <i>Harrisonia perforata</i> (Blanco) Merr.
;
_journal_issue 6
_journal_name_full 'Acta Crystallographica Section C'
_journal_page_first 711
_journal_page_last 713
_journal_paper_doi 10.1107/S0108270100003565
_journal_volume 56
_journal_year 2000
_chemical_formula_sum 'C27 H34 O10'
_chemical_formula_weight 518.54
_chemical_name_common 'Haperforin D'
_chemical_name_systematic
;methyl
 6'-furanoyl-3-hydroxy-4,4,3',6',7a'-pentamethylperhydro-4H-furo[2,1-c]-
pyran-2-spiro-1'-perhydroisobenzofuran-7'-spiro-2''-oxirane-3''-carboxylate
;
_space_group_IT_number 4
_symmetry_cell_setting monoclinic
_symmetry_space_group_name_Hall 'P 2yb'
_symmetry_space_group_name_H-M 'P 1 21 1'
_audit_creation_method SHELXL
_cell_angle_alpha 90.00
_cell_angle_beta 99.44(2)
_cell_angle_gamma 90.00
_cell_formula_units_Z 2
_cell_length_a 10.148(5)
_cell_length_b 11.225(7)
_cell_length_c 11.356(8)
_cell_measurement_reflns_used 25
_cell_measurement_temperature 293(2)
_cell_measurement_theta_max 21.0
_cell_measurement_theta_min 15.2
_cell_volume 1276.1(14)
_computing_cell_refinement 'CAD4 Software'
_computing_data_collection 'CAD4 Software (Enraf-Nonius, 1989)'
_computing_data_reduction 'NONIUS (Riche, 1989) '
_computing_molecular_graphics 'R3M  (Riche, 1983)  and ORTEP (Johnson, 1965)'
_computing_structure_refinement 'SHELXL93  (Sheldrick, 1993)'
_computing_structure_solution 'SHELXS86  (Sheldrick, 1990)'
_diffrn_ambient_temperature 293(2)
_diffrn_measurement_device 'Nonius CAD4 diffractometer'
_diffrn_measurement_method \q/2\q
_diffrn_radiation_monochromator graphite
_diffrn_radiation_source 'fine-focus sealed tube'
_diffrn_radiation_type CuK\a
_diffrn_radiation_wavelength 1.54180
_diffrn_reflns_av_R_equivalents .0605
_diffrn_reflns_av_sigmaI/netI .0483
_diffrn_reflns_limit_h_max 11
_diffrn_reflns_limit_h_min -11
_diffrn_reflns_limit_k_max 13
_diffrn_reflns_limit_k_min 0
_diffrn_reflns_limit_l_max 13
_diffrn_reflns_limit_l_min 0
_diffrn_reflns_number 3411
_diffrn_reflns_theta_max 66.89
_diffrn_reflns_theta_min 4.42
_diffrn_standards_decay_% 2
_diffrn_standards_interval_time 120
_diffrn_standards_number 3
_exptl_absorpt_coefficient_mu .860
_exptl_absorpt_correction_type none
_exptl_crystal_colour colourless
_exptl_crystal_density_diffrn 1.350
_exptl_crystal_density_meas ?
_exptl_crystal_description prism
_exptl_crystal_F_000 552
_exptl_crystal_size_max .350
_exptl_crystal_size_mid .350
_exptl_crystal_size_min .20
_refine_diff_density_max .374
_refine_diff_density_min -.398
_refine_ls_extinction_method none
_refine_ls_goodness_of_fit_all 1.087
_refine_ls_goodness_of_fit_ref 1.089
_refine_ls_hydrogen_treatment constr
_refine_ls_matrix_type full
_refine_ls_number_parameters 334
_refine_ls_number_reflns 2385
_refine_ls_number_restraints 0
_refine_ls_restrained_S_all 1.183
_refine_ls_restrained_S_obs 1.089
_refine_ls_R_factor_all .0703
_refine_ls_R_factor_gt .0656
_refine_ls_shift/esd_mean .004
_refine_ls_shift/su_max -.023
_refine_ls_structure_factor_coef Fsqd
_refine_ls_weighting_details 'w = 1/[\s^2^(Fo^2^)+(0.1223P)^2^+0.1273P] where P=(Fo^2^+2Fc^2^)/3'
_refine_ls_weighting_scheme calc
_refine_ls_wR_factor_all .1692
_refine_ls_wR_factor_ref .1554
_reflns_number_gt 2368
_reflns_number_total 2389
_reflns_threshold_expression I>2\s(I)
_cod_data_source_file gs1076.cif
_cod_data_source_block D
_cod_depositor_comments
;
The following automatic conversions were performed:

'_exptl_crystal_density_meas' value 'not measured' was changed to '?'
- the value is perceived as not measured.

Automatic conversion script
Id: cif_fix_values 3008 2015-01-20 13:52:24Z robertas 

The following automatic conversions were performed:

'_refine_ls_weighting_scheme' value 'calc w =
1/[\s^2^(Fo^2^)+(0.1223P)^2^+0.1273P] where P=(Fo^2^+2Fc^2^)/3' was
changed to 'calc'. New tag '_refine_ls_weighting_details' was
created. The value of the new tag was set to 'w =
1/[\s^2^(Fo^2^)+(0.1223P)^2^+0.1273P] where P=(Fo^2^+2Fc^2^)/3'.

Automatic conversion script
Id: cif_fix_values 3143 2015-03-26 13:38:13Z robertas 
;
_cod_original_sg_symbol_H-M 'P 21'
_cod_database_code 2011009
_cod_database_fobs_code 2011009

loop_
_symmetry_equiv_pos_as_xyz
'x, y, z'
'-x, y+1/2, -z'

loop_
_atom_site_aniso_label
_atom_site_aniso_U_11
_atom_site_aniso_U_22
_atom_site_aniso_U_33
_atom_site_aniso_U_12
_atom_site_aniso_U_13
_atom_site_aniso_U_23
C1 .0345(13) .0444(14) .0479(13) .0017(11) .0149(10) .0026(12)
C2 .0396(14) .052(2) .0413(12) .0005(12) .0128(10) .0000(12)
C3 .0373(13) .057(2) .0533(15) -.0058(12) .0185(11) -.0083(13)
C4 .041(2) .076(2) .054(2) -.0005(15) .0198(13) -.012(2)
C5 .035(2) .094(3) .081(2) .013(2) .0119(15) -.009(2)
C6 .070(2) .086(3) .078(2) .038(2) .029(2) .018(2)
C7 .057(2) .048(2) .067(2) .006(2) .0290(15) .000(2)
C8 .0356(12) .0457(15) .0420(13) .0035(11) .0161(10) .0044(12)
C9 .0433(14) .0437(15) .0539(15) .0038(12) .0254(12) .0089(13)
C10 .0429(15) .045(2) .067(2) -.0009(13) .0278(13) .0007(14)
C11 .055(2) .051(2) .063(2) .0017(15) .0357(14) .0058(15)
C12 .069(2) .056(2) .0468(15) .006(2) .0306(14) .0086(14)
C13 .049(2) .052(2) .0423(13) .0041(14) .0177(11) .0023(13)
C14 .0423(14) .0441(14) .0385(12) .0009(11) .0160(10) .0062(11)
C15 .0419(14) .057(2) .0481(14) .0055(13) .0114(11) .0031(14)
C16 .049(2) .074(2) .054(2) .009(2) .0080(13) .005(2)
C17 .049(2) .047(2) .0524(15) .0009(13) .0181(12) -.0024(13)
C18 .064(2) .072(2) .050(2) .007(2) .0117(14) -.008(2)
C19 .082(3) .050(2) .098(3) -.014(2) .045(2) -.004(2)
C20 .0431(14) .046(2) .060(2) -.0001(13) .0148(12) -.0014(14)
C21 .062(2) .053(2) .157(5) .003(2) .045(3) .031(3)
C22 .050(2) .063(2) .070(2) .002(2) .0126(15) .014(2)
C23 .049(2) .055(2) .097(3) .009(2) .024(2) .029(2)
C28 .068(2) .102(4) .087(3) .001(3) .033(2) -.043(3)
C29 .069(2) .115(4) .054(2) .015(3) .030(2) .011(2)
C30 .0415(13) .0461(15) .0461(13) .0050(13) .0120(10) .0049(13)
C31 .080(3) .137(6) .093(3) -.013(4) -.028(3) -.003(4)
O1 .0500(11) .0454(12) .0527(11) .0071(9) .0203(9) .0047(9)
O2 .0571(13) .0585(13) .0489(11) -.0117(11) .0254(9) -.0020(10)
O4 .0390(11) .082(2) .0696(14) -.0042(12) .0225(10) -.0036(13)
O7 .055(2) .163(5) .106(2) -.002(2) -.005(2) -.023(3)
O10 .0418(11) .0639(14) .0635(13) -.0094(11) .0245(9) -.0145(11)
O14 .0415(10) .0606(13) .0420(9) -.0036(9) .0140(8) .0074(10)
O16 .081(2) .083(2) .075(2) .011(2) -.0023(15) .022(2)
O16' .0589(14) .094(2) .0613(14) -.010(2) .0002(11) .007(2)
O17 .0602(14) .0558(14) .086(2) .0083(12) .0417(13) .0019(13)
O21 .090(2) .084(3) .175(4) .013(2) .069(3) .047(3)

loop_
_atom_site_label
_atom_site_fract_x
_atom_site_fract_y
_atom_site_fract_z
_atom_site_U_iso_or_equiv
_atom_site_thermal_displace_type
_atom_site_calc_flag
_atom_site_refinement_flags
_atom_site_occupancy
_atom_site_disorder_group
_atom_site_type_symbol
C1 .3417(3) .3796(4) .8838(2) .0413(6) Uani d . 1 . C
C2 .2893(3) .3384(4) .9969(2) .0435(6) Uani d . 1 . C
H2 .3609 .3015 1.0535 .052 Uiso calc R 1 . H
C3 .2482(3) .4577(4) 1.0446(3) .0478(7) Uani d . 1 . C
H3 .3296 .4960 1.0861 .057 Uiso calc R 1 . H
C4 .1472(3) .4560(5) 1.1306(3) .0557(8) Uani d . 1 . C
C5 -.0262(3) .4443(6) .9550(4) .0698(11) Uani d . 1 . C
C6 .0488(4) .5422(6) .9025(4) .0761(13) Uani d . 1 . C
H6A .0236 .6183 .9326 .091 Uiso calc R 1 . H
H6B .0218 .5426 .8165 .091 Uiso calc R 1 . H
C7 .2003(4) .5298(4) .9308(3) .0552(8) Uani d . 1 . C
H7 .2415 .6090 .9380 .066 Uiso calc R 1 . H
C8 .3746(3) .2872(4) .7896(2) .0400(6) Uani d . 1 . C
C9 .4618(3) .3705(4) .7256(3) .0450(7) Uani d . 1 . C
H9 .4027 .4321 .6849 .054 Uiso calc R 1 . H
C10 .5506(3) .4301(4) .8297(3) .0496(7) Uani d . 1 . C
H10 .6263 .3776 .8582 .060 Uiso calc R 1 . H
C11 .5254(4) .3063(4) .6305(3) .0531(8) Uani d . 1 . C
H11A .5739 .3629 .5893 .064 Uiso calc R 1 . H
H11B .5880 .2468 .6678 .064 Uiso calc R 1 . H
C12 .4170(4) .2472(4) .5423(3) .0550(8) Uani d . 1 . C
H12A .4587 .2042 .4842 .066 Uiso calc R 1 . H
H12B .3612 .3087 .4999 .066 Uiso calc R 1 . H
C13 .3263(3) .1594(4) .5987(3) .0468(7) Uani d . 1 . C
C14 .2683(3) .2296(4) .6958(2) .0406(6) Uani d . 1 . C
C15 .1306(3) .2815(4) .6744(3) .0486(7) Uani d . 1 . C
H15 .1221 .3519 .7235 .058 Uiso calc R 1 . H
C16 .0269(4) .2765(5) .5647(3) .0589(9) Uani d . 1 . C
C17 .4072(3) .0464(4) .6414(3) .0482(7) Uani d . 1 . C
C18 .2206(4) .1108(5) .4972(3) .0618(9) Uani d . 1 . C
H18A .1637 .1747 .4635 .093 Uiso calc R 1 . H
H18B .1679 .0512 .5283 .093 Uiso calc R 1 . H
H18C .2642 .0763 .4365 .093 Uiso calc R 1 . H
C19 .6028(5) .5517(5) .8063(5) .0731(11) Uani d . 1 . C
H19A .6574 .5809 .8775 .110 Uiso calc R 1 . H
H19B .5291 .6050 .7831 .110 Uiso calc R 1 . H
H19C .6552 .5467 .7433 .110 Uiso calc R 1 . H
C20 .3526(3) -.0513(4) .7058(3) .0492(7) Uani d . 1 . C
C21 .2329(5) -.0688(5) .7469(6) .088(2) Uani d . 1 . C
H21 .1626 -.0147 .7398 .105 Uiso calc R 1 . H
C22 .4252(4) -.1539(5) .7385(4) .0608(9) Uani d . 1 . C
H22 .5097 -.1706 .7211 .073 Uiso calc R 1 . H
C23 .3551(4) -.2249(5) .7990(4) .0655(10) Uani d . 1 . C
H23 .3848 -.2964 .8354 .079 Uiso calc R 1 . H
C28 .1360(5) .5813(6) 1.1824(5) .0831(15) Uani d . 1 . C
H28A .1145 .6374 1.1184 .125 Uiso calc R 1 . H
H28B .2195 .6028 1.2303 .125 Uiso calc R 1 . H
H28C .0669 .5818 1.2309 .125 Uiso calc R 1 . H
C29 .1811(4) .3630(7) 1.2279(3) .0768(13) Uani d . 1 . C
H29A .1154 .3649 1.2798 .115 Uiso calc R 1 . H
H29B .2676 .3797 1.2732 .115 Uiso calc R 1 . H
H29C .1818 .2854 1.1923 .115 Uiso calc R 1 . H
C30 .4587(3) .1895(4) .8634(3) .0440(6) Uani d . 1 . C
H30A .5252 .2262 .9221 .066 Uiso calc R 1 . H
H30B .5016 .1410 .8112 .066 Uiso calc R 1 . H
H30C .4013 .1407 .9026 .066 Uiso calc R 1 . H
C31 -.1611(6) .1723(9) .4668(5) .108(2) Uani d . 1 . C
H31A -.2122 .1023 .4773 .162 Uiso calc R 1 . H
H31B -.1251 .1657 .3939 .162 Uiso calc R 1 . H
H31C -.2177 .2412 .4630 .162 Uiso calc R 1 . H
O1 .2442(2) .4654(3) .8336(2) .0480(5) Uani d . 1 . O
O2 .1793(2) .2612(4) .9714(2) .0530(6) Uani d . 1 . O
HO2 .1650 .2465 .8997 .051 Uiso calc R 1 . H
O4 .0151(2) .4182(4) 1.0686(2) .0618(7) Uani d . 1 . O
O7 -.1231(4) .3961(7) .9026(4) .110(2) Uani d . 1 . O
O10 .4660(2) .4386(4) .9212(2) .0546(6) Uani d . 1 . O
O14 .1587(2) .1745(3) .7438(2) .0473(5) Uani d . 1 . O
O16 .0167(4) .3540(4) .4901(3) .0815(9) Uani d . 1 . O
O16' -.0534(3) .1840(5) .5658(2) .0725(8) Uani d . 1 . O
O17 .5166(3) .0316(4) .6119(3) .0641(7) Uani d . 1 . O
O21 .2348(4) -.1762(5) .7988(5) .111(2) Uani d . 1 . O

loop_
_atom_type_symbol
_atom_type_description
_atom_type_scat_dispersion_real
_atom_type_scat_dispersion_imag
_atom_type_scat_source
C C .0000 .0000 'International Tables Vol C Tables 4.2.6.8 and 6.1.1.4'
N N .0311 .0180 'International Tables Vol C Tables 4.2.6.8 and 6.1.1.4'
O O .0000 .0000 'International Tables Vol C Tables 4.2.6.8 and 6.1.1.4'
H H .0000 .0000 'International Tables Vol C Tables 4.2.6.8 and 6.1.1.4'

loop_
_geom_angle_atom_site_label_1
_geom_angle_atom_site_label_2
_geom_angle_atom_site_label_3
_geom_angle
O10 C1 O1 109.0(3)
O10 C1 C2 107.5(2)
O1 C1 C2 102.9(2)
O10 C1 C8 103.5(2)
O1 C1 C8 112.6(2)
C2 C1 C8 120.9(3)
O2 C2 C3 111.1(2)
O2 C2 C1 112.7(2)
C3 C2 C1 100.6(3)
C2 C3 C4 117.8(3)
C2 C3 C7 103.3(2)
C4 C3 C7 113.1(3)
O4 C4 C29 103.3(3)
O4 C4 C3 110.6(3)
C29 C4 C3 112.2(3)
O4 C4 C28 109.2(3)
C29 C4 C28 111.9(4)
C3 C4 C28 109.5(3)
O7 C5 O4 119.4(5)
O7 C5 C6 124.0(5)
O4 C5 C6 116.4(4)
C5 C6 C7 113.9(3)
O1 C7 C6 108.1(3)
O1 C7 C3 106.5(3)
C6 C7 C3 113.3(3)
C14 C8 C9 108.7(2)
C14 C8 C30 109.9(3)
C9 C8 C30 112.1(2)
C14 C8 C1 123.4(2)
C9 C8 C1 97.1(2)
C30 C8 C1 105.1(2)
C10 C9 C11 119.5(3)
C10 C9 C8 102.3(2)
C11 C9 C8 112.8(3)
O10 C10 C19 109.4(3)
O10 C10 C9 103.9(2)
C19 C10 C9 116.3(3)
C12 C11 C9 109.3(3)
C11 C12 C13 114.9(3)
C18 C13 C17 102.3(3)
C18 C13 C14 114.4(3)
C17 C13 C14 116.0(2)
C18 C13 C12 107.7(3)
C17 C13 C12 109.2(3)
C14 C13 C12 106.9(3)
O14 C14 C15 58.4(2)
O14 C14 C8 114.4(2)
C15 C14 C8 118.8(3)
O14 C14 C13 117.0(3)
C15 C14 C13 122.4(3)
C8 C14 C13 113.8(2)
O14 C15 C16 118.3(3)
O14 C15 C14 59.4(2)
C16 C15 C14 129.2(3)
O16 C16 O16' 126.2(4)
O16 C16 C15 121.7(4)
O16' C16 C15 111.9(3)
O17 C17 C20 117.8(3)
O17 C17 C13 119.0(3)
C20 C17 C13 122.9(3)
C22 C20 C21 104.4(3)
C22 C20 C17 121.7(3)
C21 C20 C17 133.9(4)
O21 C21 C20 108.9(4)
C23 C22 C20 109.3(3)
C22 C23 O21 108.6(4)
C1 O1 C7 108.2(2)
C5 O4 C4 121.4(3)
C1 O10 C10 110.7(2)
C15 O14 C14 62.3(2)
C16 O16' C31 117.0(4)
C23 O21 C21 108.5(4)

loop_
_geom_bond_atom_site_label_1
_geom_bond_atom_site_label_2
_geom_bond_site_symmetry_2
_geom_bond_distance
_geom_bond_publ_flag
C1 O10 . 1.426(4) ?
C1 O1 . 1.430(4) ?
C1 C2 . 1.540(4) ?
C1 C8 . 1.565(4) ?
C2 O2 . 1.405(4) ?
C2 C3 . 1.528(5) ?
C3 C4 . 1.528(4) ?
C3 C7 . 1.535(5) ?
C4 O4 . 1.471(4) ?
C4 C29 . 1.518(6) ?
C4 C28 . 1.535(7) ?
C5 O7 . 1.193(6) ?
C5 O4 . 1.322(5) ?
C5 C6 . 1.514(8) ?
C6 C7 . 1.524(6) ?
C7 O1 . 1.449(4) ?
C8 C14 . 1.530(4) ?
C8 C9 . 1.548(4) ?
C8 C30 . 1.549(4) ?
C9 C10 . 1.519(5) ?
C9 C11 . 1.526(4) ?
C10 O10 . 1.456(3) ?
C10 C19 . 1.502(5) ?
C11 C12 . 1.514(6) ?
C12 C13 . 1.556(5) ?
C13 C18 . 1.540(5) ?
C13 C17 . 1.546(5) ?
C13 C14 . 1.548(4) ?
C14 O14 . 1.455(3) ?
C14 C15 . 1.496(4) ?
C15 O14 . 1.439(4) ?
C15 C16 . 1.494(5) ?
C16 O16 . 1.207(5) ?
C16 O16' . 1.322(6) ?
C17 O17 . 1.223(4) ?
C17 C20 . 1.475(5) ?
C20 C22 . 1.385(6) ?
C20 C21 . 1.385(6) ?
C21 O21 . 1.341(7) ?
C22 C23 . 1.332(6) ?
C23 O21 . 1.337(6) ?
C31 O16' . 1.440(5) ?

loop_
_geom_hbond_atom_site_label_D
_geom_hbond_atom_site_label_H
_geom_hbond_atom_site_label_A
_geom_hbond_site_symmetry_A
_geom_hbond_distance_DH
_geom_hbond_distance_HA
_geom_hbond_distance_DA
_geom_hbond_angle_DHA
_geom_hbond_publ_flag
O2 HO2 O14 1_555 .82 1.94 2.738(3) 164.9 yes

loop_
_geom_torsion_atom_site_label_1
_geom_torsion_atom_site_label_2
_geom_torsion_atom_site_label_3
_geom_torsion_atom_site_label_4
_geom_torsion
_geom_torsion_publ_flag
O10 C1 C2 O2 -169.6(3) ?
O1 C1 C2 O2 75.4(3) ?
C8 C1 C2 O2 -51.3(3) ?
O10 C1 C2 C3 72.0(3) ?
O1 C1 C2 C3 -43.0(3) yes
C8 C1 C2 C3 -169.6(2) ?
O2 C2 C3 C4 39.4(4) ?
C1 C2 C3 C4 158.9(3) ?
O2 C2 C3 C7 -86.0(3) ?
C1 C2 C3 C7 33.4(3) yes
C2 C3 C4 O4 -68.3(4) ?
C2 C3 C4 C29 46.5(4) ?
C7 C3 C4 C29 167.0(4) ?
C2 C3 C4 C28 171.4(3) ?
C7 C3 C4 C28 -68.1(4) ?
O7 C5 C6 C7 -137.4(5) ?
C5 C6 C7 O1 93.2(4) ?
C2 C3 C7 O1 -13.2(3) yes
C3 C7 O1 C1 -14.6(3) yes
C7 O1 C1 C2 36.3(3) yes
C4 C3 C7 C6 -23.0(5) yes
C3 C7 C6 C5 -24.5(5) yes
C7 C6 C5 O4 47.5(5) yes
C6 C5 O4 C4 -17.0(6) yes
C5 O4 C4 C3 -32.7(5) yes
O4 C4 C3 C7 52.3(4) yes
O10 C1 C8 C9 -42.2(3) yes
C1 C8 C9 C10 45.1(3) yes
C8 C9 C10 O10 -32.9(3) yes
C9 C10 O10 C1 5.5(3) yes
C10 O10 C1 C8 23.9(3) yes
C13 C14 C15 C16 .7(5) yes
C14 C15 C16 O16 -92.8(5) yes
C4 C3 C7 O1 -141.7(3) ?
C2 C3 C7 C6 105.5(3) ?
O10 C1 C8 C14 -160.1(3) ?
O1 C1 C8 C14 -42.5(3) ?
C2 C1 C8 C14 79.6(3) ?
O1 C1 C8 C9 75.5(3) ?
C2 C1 C8 C9 -162.4(2) ?
O10 C1 C8 C30 73.0(3) ?
O1 C1 C8 C30 -169.3(2) ?
C2 C1 C8 C30 -47.3(3) ?
C14 C8 C9 C10 174.0(2) ?
C30 C8 C9 C10 -64.3(3) ?
C14 C8 C9 C11 -56.3(3) ?
C30 C8 C9 C11 65.4(3) ?
C1 C8 C9 C11 174.8(3) ?
C11 C9 C10 O10 -158.3(3) ?
C11 C9 C10 C19 81.4(4) ?
C8 C9 C10 C19 -153.3(3) ?
C10 C9 C11 C12 175.8(3) ?
C8 C9 C11 C12 55.6(4) ?
C9 C11 C12 C13 -56.1(4) ?
C11 C12 C13 C18 178.5(3) ?
C11 C12 C13 C17 -71.1(4) ?
C11 C12 C13 C14 55.1(4) ?
C9 C8 C14 O14 -164.6(2) ?
C30 C8 C14 O14 72.5(3) ?
C1 C8 C14 O14 -52.3(4) ?
C9 C8 C14 C15 -98.6(3) ?
C30 C8 C14 C15 138.4(3) ?
C1 C8 C14 C15 13.7(4) ?
C9 C8 C14 C13 57.2(3) ?
C30 C8 C14 C13 -65.8(3) ?
C1 C8 C14 C13 169.5(2) ?
C18 C13 C14 O14 48.3(4) ?
C17 C13 C14 O14 -70.5(3) ?
C12 C13 C14 O14 167.4(2) ?
C18 C13 C14 C15 -19.8(4) ?
C17 C13 C14 C15 -138.6(3) ?
C12 C13 C14 C15 99.3(3) ?
C18 C13 C14 C8 -174.6(3) ?
C17 C13 C14 C8 66.6(3) ?
C12 C13 C14 C8 -55.5(3) ?
O14 C14 C15 O14 .0000(10) ?
C8 C14 C15 O14 -102.5(3) ?
C13 C14 C15 O14 103.9(3) ?
O14 C14 C15 C16 -103.2(4) ?
C8 C14 C15 C16 154.3(3) ?
O14 C15 C16 O16 -165.0(4) ?
O14 C15 C16 O16' 19.3(4) ?
C14 C15 C16 O16' 91.4(4) ?
C18 C13 C17 O17 103.3(3) ?
C14 C13 C17 O17 -131.5(3) ?
C12 C13 C17 O17 -10.6(4) ?
C18 C13 C17 C20 -70.0(4) ?
C14 C13 C17 C20 55.3(4) ?
C12 C13 C17 C20 176.1(3) ?
O17 C17 C20 C22 3.9(5) ?
C13 C17 C20 C22 177.2(3) ?
O17 C17 C20 C21 -176.3(5) ?
C13 C17 C20 C21 -3.0(7) ?
C22 C20 C21 O21 -1.0(7) ?
C17 C20 C21 O21 179.1(5) ?
C21 C20 C22 C23 -2.2(6) ?
C17 C20 C22 C23 177.6(4) ?
C20 C22 C23 O21 4.7(6) ?
O10 C1 O1 C7 -77.6(3) ?
C8 C1 O1 C7 168.1(2) ?
C6 C7 O1 C1 -136.6(3) ?
O7 C5 O4 C4 167.7(5) ?
C29 C4 O4 C5 -153.0(4) ?
C28 C4 O4 C5 87.8(4) ?
O1 C1 O10 C10 -96.2(3) ?
C2 C1 O10 C10 152.9(3) ?
C19 C10 O10 C1 130.4(3) ?
C16 C15 O14 C14 121.1(3) ?
C14 C15 O14 C14 .0000(10) ?
C15 C14 O14 C15 .0000(10) ?
C8 C14 O14 C15 110.0(3) ?
C13 C14 O14 C15 -113.2(3) ?
O16 C16 O16' C31 2.0(7) ?
C15 C16 O16' C31 177.6(5) ?
C22 C23 O21 C21 -5.4(7) ?
C20 C21 O21 C23 3.9(8) ?

loop_
_cod_related_entry_id
_cod_related_entry_database
_cod_related_entry_code
1 ChemSpider 21182500
